data_4519278
loop_
_publ_author_name
'Deneff, Jacob I.'
'Rohwer, Lauren E. S.'
'Butler, Kimberly S.'
'Valdez, Nichole R.'
'Rodriguez, Mark A.'
'Luk, Ting S.'
'Sava Gallis, Dorina F.'

_publ_section_title
;
 Covert MOF-Based Photoluminescent Tags via Tunable Linker Energetics.
;
_journal_issue 2
_journal_name_full 'ACS applied materials &amp; interfaces'
_journal_page_first 3038
_journal_page_last 3047
_journal_paper_doi 10.1021/acsami.1c20432
_journal_volume 14
_journal_year 2022
_chemical_formula_moiety 'C132 Eu9.093 O44.748'
_chemical_formula_sum 'C132 Eu9.09 O44.72'
_chemical_formula_weight 3682.16
_chemical_name_systematic 'Phase 1 Eu TBAP'
_space_group_crystal_system trigonal
_space_group_IT_number 156
_space_group_name_Hall 'P 3 -2"'
_space_group_name_H-M_alt 'P 3 m 1'
_audit_creation_date 2021-06-16
_audit_creation_method
;
Olex2 1.3
(compiled Nov 21 2019 18:26:39 for OlexSys, GUI svn.r6003)
;
_cell_angle_alpha 90
_cell_angle_beta 90
_cell_angle_gamma 120
_cell_formula_units_Z 1
_cell_length_a 22.3548(6)
_cell_length_b 22.3548(6)
_cell_length_c 16.5163(7)
_cell_measurement_reflns_used 9833
_cell_measurement_temperature 150.0
_cell_measurement_theta_max 72.27
_cell_measurement_theta_min 3.95
_cell_volume 7148.0(4)
_computing_cell_refinement 'SAINT V8.40A (Bruker, 2016)'
_computing_data_reduction 'SAINT V8.40A (Bruker, 2016)'
_computing_molecular_graphics 'Olex2 1.3 (Dolomanov et al., 2009)'
_computing_publication_material 'Olex2 1.3 (Dolomanov et al., 2009)'
_computing_structure_refinement 'XL  (Sheldrick, 2008)'
_computing_structure_solution 'SHELXT 2014/5 (Sheldrick, 2014)'
_diffrn_ambient_temperature 150.0
_diffrn_measured_fraction_theta_full 0.996
_diffrn_measured_fraction_theta_max 0.997
_diffrn_measurement_device_type 'Bruker APEX-II CCD'
_diffrn_measurement_method '\f and \w scans'
_diffrn_radiation_type CuK\a
_diffrn_radiation_wavelength 1.54178
_diffrn_reflns_av_R_equivalents 0.0744
_diffrn_reflns_av_unetI/netI 0.0305
_diffrn_reflns_Laue_measured_fraction_full 0.996
_diffrn_reflns_Laue_measured_fraction_max 0.997
_diffrn_reflns_limit_h_max 27
_diffrn_reflns_limit_h_min -27
_diffrn_reflns_limit_k_max 27
_diffrn_reflns_limit_k_min -26
_diffrn_reflns_limit_l_max 18
_diffrn_reflns_limit_l_min -20
_diffrn_reflns_number 140251
_diffrn_reflns_point_group_measured_fraction_full 0.990
_diffrn_reflns_point_group_measured_fraction_max 0.989
_diffrn_reflns_theta_full 67.679
_diffrn_reflns_theta_max 70.065
_diffrn_reflns_theta_min 4.777
_diffrn_source_current 1.0
_diffrn_source_power 0.05
_diffrn_source_voltage 50.0
_diffrn_standards_number 0
_exptl_absorpt_coefficient_mu 14.345
_exptl_absorpt_correction_T_max 0.7536
_exptl_absorpt_correction_T_min 0.5362
_exptl_absorpt_correction_type multi-scan
_exptl_absorpt_process_details
;
SADABS-2016/2 (Bruker,2016/2) was used for absorption correction.
wR2(int) was 0.1080 before and 0.0764 after correction.
The Ratio of minimum to maximum transmission is 0.7115.
The \l/2 correction factor is Not present.
;
_exptl_crystal_colour 'clear colourless'
_exptl_crystal_colour_lustre clear
_exptl_crystal_colour_primary colourless
_exptl_crystal_density_diffrn 0.855
_exptl_crystal_description hexagonal
_exptl_crystal_F_000 1722
_exptl_crystal_size_max 0.6
_exptl_crystal_size_mid 0.6
_exptl_crystal_size_min 0.6
_refine_diff_density_max 3.418
_refine_diff_density_min -0.838
_refine_diff_density_rms 0.108
_refine_ls_abs_structure_details
;
 Refined as an inversion twin.
;
_refine_ls_abs_structure_Flack 0.483(11)
_refine_ls_extinction_method none
_refine_ls_goodness_of_fit_ref 1.073
_refine_ls_hydrogen_treatment undef
_refine_ls_matrix_type full
_refine_ls_number_parameters 359
_refine_ls_number_reflns 9704
_refine_ls_number_restraints 663
_refine_ls_restrained_S_all 1.050
_refine_ls_R_factor_all 0.0615
_refine_ls_R_factor_gt 0.0520
_refine_ls_shift/su_max 0.001
_refine_ls_shift/su_mean 0.000
_refine_ls_structure_factor_coef Fsqd
_refine_ls_weighting_details 'w=1/[\s^2^(Fo^2^)+(0.0723P)^2^+28.6941P] where P=(Fo^2^+2Fc^2^)/3'
_refine_ls_weighting_scheme calc
_refine_ls_wR_factor_gt 0.1403
_refine_ls_wR_factor_ref 0.1505
_reflns_Friedel_coverage 0.982
_reflns_Friedel_fraction_full 0.984
_reflns_Friedel_fraction_max 0.981
_reflns_number_gt 8713
_reflns_number_total 9704
_reflns_threshold_expression 'I > 2\s(I)'
_cod_data_source_file am1c20432_si_002.cif
_cod_data_source_block phase1_eu_tbap_b
_cod_original_cell_volume 7148.0(5)
_cod_database_code 4519278
_shelx_shelxl_version_number 2018/3
_shelx_space_group_comment
;
The symmetry employed for this shelxl refinement is uniquely defined
by the following loop, which should always be used as a source of
symmetry information in preference to the above space-group names.
They are only intended as comments.
;
_shelx_estimated_absorpt_t_max 0.042
_shelx_estimated_absorpt_t_min 0.042
_olex2_refinement_description
;
1. Twinned data refinement
 Scales: 0.517(11)
 0.483(11)
2. Shared sites
{Eu1A, O1B}
{Eu1B, O1A}
{Eu3A, O3B}
{Eu3B, O3A}
3. Restrained distances
 Eu3A-O31A \\sim Eu3B-O31B
 with sigma of 0.02
 Eu1B-O11B \\sim Eu1A-O11A
 with sigma of 0.02
 Eu3A-O31A \\sim Eu1B-O11B
 with sigma of 0.02
 Eu3B-O31B \\sim Eu1A-O11A
 with sigma of 0.02
4. Restrained planarity
 C1, C2, C3, C4, C5, C6, C7, C8, C9, C10, C71, C74, C77, C81, C84, C87
 with sigma of 0.1
 C7, C71, C72A, C73A, C74, C75A, C76A, C77
 with sigma of 0.1
 C7, C71, C72B, C73B, C74, C75B, C76B, C77
 with sigma of 0.1
 C8, C81, C82A, C83A, C84, C85A, C86A, C87
 with sigma of 0.1
 C8, C81, C82B, C83B, C84, C85B, C86B, C87
 with sigma of 0.1
5. Rigid bond restraints
 All non-hydrogen atoms
 with sigma for 1-2 distances of 0.01 and sigma for 1-3 distances of 0.01
6. Uiso/Uaniso restraints and constraints
All non-hydrogen atoms have similar U: within 2A with sigma of 0.04 and sigma
for terminal atoms of 0.08 within 2A
Uanis(Eu1A) = Uanis(O1B)
Uanis(Eu1B) = Uanis(O1A)
Uanis(Eu3A) = Uanis(O3B)
Uanis(Eu3B) = Uanis(O3A)
Uanis(O31A) = Uanis(O31B)
Uanis(O11B) = Uanis(O11A)
Uanis(C76A) = Uanis(C76B)
Uanis(C75A) = Uanis(C75B)
Uanis(C73A) = Uanis(C73B)
Uanis(C72A) = Uanis(C72B)
Uanis(C86A) = Uanis(C86B)
Uanis(C85A) = Uanis(C85B)
Uanis(C83A) = Uanis(C83B)
Uanis(C82A) = Uanis(C82B)
Uanis(O89B) = Uanis(O89A)
Uanis(O88A) = Uanis(O88B)
Uanis(O32) = Uanis(O3A)
Uanis(O22) = Uanis(O1A)
Uanis(O21A) = Uanis(O21B)
Uanis(O78B) = Uanis(O78A)
7. Others
 Sof(C72B)=Sof(C73B)=Sof(C75B)=Sof(C76B)=Sof(O78B)=Sof(O79B)=Sof(C82B)=
 Sof(C83B)=Sof(C85B)=Sof(C86B)=Sof(O88B)=Sof(O89B)=1-FVAR(1)
 Sof(Eu1B)=Sof(O1B)=Sof(Eu2B)=Sof(Eu3B)=Sof(O3B)=0.5*(1-FVAR(2))
 Sof(Eu1A)=Sof(O1A)=Sof(Eu2A)=Sof(Eu3A)=Sof(O3A)=0.5*FVAR(2)
 Sof(C72A)=Sof(C73A)=Sof(C75A)=Sof(C76A)=Sof(O78A)=Sof(O79A)=Sof(C82A)=
 Sof(C83A)=Sof(C85A)=Sof(C86A)=Sof(O88A)=Sof(O89A)=FVAR(1)
 Sof(O11A)=Sof(O31A)=Sof(O11B)=Sof(O31B)=0.5*FVAR(3)
 Sof(O21A)=Sof(O21B)=0.5*FVAR(4)
 Sof(Eu4)=Sof(Eu5)=0.16667*FVAR(5)
;
_olex2_date_sample_data_collection 2021-04-07
_olex2_exptl_crystal_mounting_method 'Fluorolube on MiTeGen mount'
_olex2_submission_original_sample_id 'JID 400'
_olex2_submission_special_instructions 'No special instructions were received'

loop_
_space_group_symop_operation_xyz
'x, y, z'
'-y, x-y, z'
'-x+y, -x, z'
'-y, -x, z'
'-x+y, y, z'
'x, x-y, z'

loop_
_atom_site_label
_atom_site_type_symbol
_atom_site_fract_x
_atom_site_fract_y
_atom_site_fract_z
_atom_site_U_iso_or_equiv
_atom_site_adp_type
_atom_site_occupancy
_atom_site_site_symmetry_order
_atom_site_calc_flag
_atom_site_refinement_flags_posn
_atom_site_refinement_flags_adp
_atom_site_refinement_flags_occupancy
_atom_site_disorder_assembly
_atom_site_disorder_group
Eu1A Eu 0.45259(10) 0.72629(5) 0.16525(11) 0.0218(5) Uani 0.384(2) 2 d DS TU P A 1
O1A O 0.39237(3) 0.60763(3) 0.16501(6) 0.0121(3) Uani 0.384(2) 2 d S TU P A 1
O11A O 0.4197(16) 0.7098(8) 0.3018(11) 0.062(5) Uani 0.470(15) 2 d DS TU P A 1
Eu2A Eu 0.43578(5) 0.56422(5) 0.04427(12) 0.0205(6) Uani 0.384(2) 2 d S TU P A 1
O21A O 0.5020(14) 0.4980(14) 0.043(5) 0.047(10) Uani 0.184(18) 2 d S TU P A 1
Eu3A Eu 1.27375(5) 0.72625(5) 0.92334(11) 0.0215(5) Uani 0.384(2) 2 d DS TU P A 1
O3A O 1.21524(6) 0.60762(3) 0.92367(6) 0.0119(3) Uani 0.384(2) 2 d S TU P A 1
O31A O 1.2907(8) 0.7093(8) 0.7874(11) 0.067(6) Uani 0.470(15) 2 d DS TU P A 1
Eu4 Eu 0.333333 0.666667 0.396(3) 0.043(12) Uiso 0.046(5) 6 d S . P A 1
Eu5 Eu 1.333333 0.666667 0.694(3) 0.047(12) Uiso 0.046(5) 6 d S . P A 1
Eu1B Eu 0.39237(3) 0.60763(3) 0.16501(6) 0.0121(3) Uani 0.616(2) 2 d DS TU P A 2
O1B O 0.45259(10) 0.72629(5) 0.16525(11) 0.0218(5) Uani 0.616(2) 2 d S TU P A 2
O11B O 0.3894(8) 0.6106(8) 0.3089(10) 0.062(5) Uani 0.470(15) 2 d DS TU P A 2
Eu2B Eu 0.53860(5) 0.76930(3) 0.04429(7) 0.0118(3) Uani 0.616(2) 2 d S TU P A 2
O21B O 0.695(3) 0.8474(14) 0.044(5) 0.047(10) Uani 0.184(18) 2 d S TU P A 2
Eu3B Eu 1.21524(6) 0.60762(3) 0.92367(6) 0.0119(3) Uani 0.616(2) 2 d DS TU P A 2
O3B O 1.27375(5) 0.72625(5) 0.92334(11) 0.0215(5) Uani 0.616(2) 2 d S TU P A 2
O31B O 1.2200(18) 0.6100(9) 0.7795(11) 0.067(6) Uani 0.470(15) 2 d DS TU P A 2
O12 O 0.333333 0.666667 0.1294(10) 0.011(2) Uani 1 6 d S TU P . .
O22 O 0.4537(2) 0.6593(3) 0.0442(4) 0.0121(3) Uani 1 1 d . U . . .
O32 O 1.333333 0.666667 0.9594(10) 0.0119(3) Uani 1 6 d S TU P . .
C1 C 0.9436(8) 0.6670(11) 0.5026(8) 0.074(6) Uani 1 1 d . U . . .
C2 C 0.9434(7) 0.6667(8) 0.5855(8) 0.070(5) Uani 1 1 d . U . . .
C3 C 0.8889(7) 0.6663(8) 0.6313(8) 0.064(5) Uani 1 1 d . U . . .
C4 C 0.8329(7) 0.6657(15) 0.5883(11) 0.067(6) Uani 1 2 d S TU P . .
C5 C 0.8329(7) 0.6657(15) 0.5012(11) 0.067(6) Uani 1 2 d S TU P . .
C6 C 0.7782(7) 0.6674(10) 0.4579(8) 0.062(5) Uani 1 1 d . U . . .
C7 C 0.8868(7) 0.6644(9) 0.7160(7) 0.057(4) Uani 1 1 d . U . . .
C8 C 0.7775(7) 0.6649(8) 0.3727(7) 0.056(4) Uani 1 1 d . U . . .
C9 C 0.8314(7) 0.6627(14) 0.7564(11) 0.057(6) Uani 1 2 d S TU P . .
C10 C 0.8315(7) 0.6630(14) 0.3326(11) 0.057(6) Uani 1 2 d S TU P . .
C71 C 0.9431(6) 0.6656(7) 0.7644(6) 0.047(3) Uani 1 1 d . U . . .
C74 C 1.0485(6) 0.6670(7) 0.8562(7) 0.036(3) Uani 1 1 d . U . . .
C77 C 1.1064(6) 0.6680(7) 0.9053(8) 0.040(3) Uani 1 1 d . U . . .
C72A C 0.9798(17) 0.720(2) 0.820(2) 0.057(4) Uani 0.384(2) 1 d . U P A 1
C73A C 1.0339(18) 0.721(2) 0.866(2) 0.049(4) Uani 0.384(2) 1 d . U P A 1
C75A C 1.0122(17) 0.612(2) 0.802(2) 0.049(4) Uani 0.384(2) 1 d . U P A 1
C76A C 0.9608(18) 0.610(2) 0.760(2) 0.052(4) Uani 0.384(2) 1 d . U P A 1
O78A O 1.0825(10) 0.6081(11) 0.9500(15) 0.038(3) Uani 0.384(2) 1 d . U P A 1
O79A O 1.1632(12) 0.7062(13) 0.8920(16) 0.045(5) Uani 0.384(2) 1 d . U P A 1
C72B C 1.0110(12) 0.7202(15) 0.7575(14) 0.057(4) Uani 0.616(2) 1 d . U P A 2
C73B C 1.0624(12) 0.7173(14) 0.8084(13) 0.049(4) Uani 0.616(2) 1 d . U P A 2
C75B C 0.9770(11) 0.6094(13) 0.8626(14) 0.049(4) Uani 0.616(2) 1 d . U P A 2
C76B C 0.9292(11) 0.6162(14) 0.8162(15) 0.052(4) Uani 0.616(2) 1 d . U P A 2
O78B O 1.1250(6) 0.6284(7) 0.8952(9) 0.038(3) Uani 0.616(2) 1 d . U P A 2
O79B O 1.1361(6) 0.7232(7) 0.9553(7) 0.031(2) Uani 0.616(2) 1 d . U P A 2
C81 C 0.7221(6) 0.6657(7) 0.3238(6) 0.048(3) Uani 1 1 d . U . . .
C84 C 0.6185(6) 0.6669(7) 0.2317(7) 0.036(3) Uani 1 1 d . U . . .
C87 C 0.5619(6) 0.6680(7) 0.1843(8) 0.036(3) Uani 1 1 d . U . . .
C82A C 0.648(2) 0.609(2) 0.329(2) 0.054(4) Uani 0.384(2) 1 d . U P A 1
C83A C 0.601(2) 0.612(2) 0.286(2) 0.048(4) Uani 0.384(2) 1 d . U P A 1
C85A C 0.6864(19) 0.721(2) 0.223(2) 0.050(4) Uani 0.384(2) 1 d . U P A 1
C86A C 0.740(2) 0.720(2) 0.272(2) 0.059(4) Uani 0.384(2) 1 d . U P A 1
O88A O 0.5404(10) 0.7045(11) 0.1977(12) 0.030(2) Uani 0.384(2) 1 d . U P A 1
O89A O 0.3917(10) 0.4743(11) 0.1381(14) 0.033(2) Uani 0.384(2) 1 d . U P A 1
C82B C 0.6864(12) 0.6158(14) 0.2738(14) 0.054(4) Uani 0.616(2) 1 d . U P A 2
C83B C 0.6318(12) 0.6098(13) 0.2273(14) 0.048(4) Uani 0.616(2) 1 d . U P A 2
C85B C 0.6551(12) 0.7172(14) 0.2789(13) 0.050(4) Uani 0.616(2) 1 d . U P A 2
C86B C 0.7091(13) 0.7203(16) 0.3306(15) 0.059(4) Uani 0.616(2) 1 d . U P A 2
O88B O 0.5871(6) 0.7235(7) 0.1331(7) 0.030(2) Uani 0.616(2) 1 d . U P A 2
O89B O 0.5031(6) 0.6294(6) 0.1947(9) 0.033(2) Uani 0.616(2) 1 d . U P A 2

loop_
_atom_site_aniso_label
_atom_site_aniso_U_11
_atom_site_aniso_U_22
_atom_site_aniso_U_33
_atom_site_aniso_U_23
_atom_site_aniso_U_13
_atom_site_aniso_U_12
Eu1A 0.0213(10) 0.0172(8) 0.0282(12) -0.0024(4) -0.0049(8) 0.0106(5)
O1A 0.0091(4) 0.0091(4) 0.0180(7) 0.0027(2) -0.0027(2) 0.0045(4)
O11A 0.086(15) 0.080(10) 0.021(6) 0.009(4) 0.017(7) 0.043(7)
Eu2A 0.0222(9) 0.0222(9) 0.0211(12) -0.0006(4) 0.0006(4) 0.0140(9)
O21A 0.019(7) 0.019(7) 0.10(3) -0.007(8) 0.007(8) 0.008(7)
Eu3A 0.0168(7) 0.0168(7) 0.0283(12) 0.0024(4) -0.0024(4) 0.0065(8)
O3A 0.0090(5) 0.0089(4) 0.0180(7) -0.0027(2) -0.0054(4) 0.0045(3)
O31A 0.088(11) 0.088(11) 0.026(7) -0.004(4) 0.004(4) 0.045(14)
Eu1B 0.0091(4) 0.0091(4) 0.0180(7) 0.0027(2) -0.0027(2) 0.0045(4)
O1B 0.0213(10) 0.0172(8) 0.0282(12) -0.0024(4) -0.0049(8) 0.0106(5)
O11B 0.086(15) 0.080(10) 0.021(6) 0.009(4) 0.017(7) 0.043(7)
Eu2B 0.0037(5) 0.0098(4) 0.0200(6) 0.0002(2) 0.0004(5) 0.0019(2)
O21B 0.019(7) 0.019(7) 0.10(3) -0.007(8) 0.007(8) 0.008(7)
Eu3B 0.0090(5) 0.0089(4) 0.0180(7) -0.0027(2) -0.0054(4) 0.0045(3)
O3B 0.0168(7) 0.0168(7) 0.0283(12) 0.0024(4) -0.0024(4) 0.0065(8)
O31B 0.088(11) 0.088(11) 0.026(7) -0.004(4) 0.004(4) 0.045(14)
O12 0.007(3) 0.007(3) 0.019(6) 0.000 0.000 0.0035(16)
O22 0.0091(4) 0.0091(4) 0.0180(7) 0.0027(2) -0.0027(2) 0.0045(4)
O32 0.0090(5) 0.0089(4) 0.0180(7) -0.0027(2) -0.0054(4) 0.0045(3)
C1 0.055(9) 0.181(18) 0.027(6) -0.001(9) -0.002(6) 0.089(11)
C2 0.049(8) 0.167(16) 0.031(6) -0.004(9) -0.003(6) 0.083(10)
C3 0.053(8) 0.152(15) 0.025(5) 0.002(8) 0.000(5) 0.080(9)
C4 0.051(6) 0.17(2) 0.022(6) 0.024(11) 0.012(5) 0.083(10)
C5 0.051(7) 0.16(2) 0.023(6) -0.021(11) -0.011(5) 0.081(10)
C6 0.044(7) 0.150(15) 0.020(5) 0.000(7) -0.001(5) 0.070(9)
C7 0.039(6) 0.135(13) 0.026(5) 0.002(7) -0.001(5) 0.064(8)
C8 0.042(7) 0.131(13) 0.024(5) -0.003(7) -0.004(5) 0.065(8)
C9 0.046(6) 0.126(19) 0.025(9) -0.002(10) -0.001(5) 0.063(10)
C10 0.049(6) 0.131(19) 0.019(8) -0.002(10) -0.001(5) 0.065(10)
C71 0.039(6) 0.103(10) 0.021(6) 0.000(5) 0.000(4) 0.051(6)
C74 0.017(5) 0.058(7) 0.036(6) 0.003(5) -0.004(4) 0.022(5)
C77 0.025(5) 0.062(7) 0.042(7) 0.007(5) -0.007(5) 0.029(5)
C72A 0.039(7) 0.097(10) 0.046(9) 0.008(7) -0.012(6) 0.042(7)
C73A 0.040(8) 0.082(9) 0.039(9) 0.014(7) -0.007(6) 0.041(7)
C75A 0.029(7) 0.069(9) 0.047(9) 0.006(6) -0.013(6) 0.023(6)
C76A 0.029(7) 0.088(10) 0.046(9) 0.000(7) -0.008(6) 0.034(7)
O78A 0.022(5) 0.035(6) 0.067(8) -0.002(5) -0.018(4) 0.021(4)
O79A 0.028(7) 0.050(11) 0.064(13) 0.003(10) -0.020(8) 0.024(7)
C72B 0.039(7) 0.097(10) 0.046(9) 0.008(7) -0.012(6) 0.042(7)
C73B 0.040(8) 0.082(9) 0.039(9) 0.014(7) -0.007(6) 0.041(7)
C75B 0.029(7) 0.069(9) 0.047(9) 0.006(6) -0.013(6) 0.023(6)
C76B 0.029(7) 0.088(10) 0.046(9) 0.000(7) -0.008(6) 0.034(7)
O78B 0.022(5) 0.035(6) 0.067(8) -0.002(5) -0.018(4) 0.021(4)
O79B 0.027(6) 0.052(7) 0.027(6) -0.010(5) -0.011(4) 0.029(5)
C81 0.042(6) 0.111(10) 0.016(5) 0.001(5) 0.000(4) 0.056(7)
C84 0.035(5) 0.061(7) 0.032(6) -0.002(5) -0.006(4) 0.038(5)
C87 0.030(5) 0.057(7) 0.035(6) -0.007(5) -0.009(5) 0.032(5)
C82A 0.050(8) 0.092(10) 0.047(10) -0.003(7) -0.013(6) 0.056(7)
C83A 0.055(9) 0.071(9) 0.043(9) -0.007(6) -0.018(7) 0.049(7)
C85A 0.039(7) 0.085(10) 0.042(9) -0.015(7) -0.021(6) 0.043(7)
C86A 0.051(8) 0.102(10) 0.046(9) -0.004(7) -0.016(7) 0.056(8)
O88A 0.020(4) 0.039(5) 0.029(5) 0.005(4) -0.008(3) 0.014(4)
O89A 0.020(4) 0.024(5) 0.054(7) 0.007(4) -0.007(4) 0.012(4)
C82B 0.050(8) 0.092(10) 0.047(10) -0.003(7) -0.013(6) 0.056(7)
C83B 0.055(9) 0.071(9) 0.043(9) -0.007(6) -0.018(7) 0.049(7)
C85B 0.039(7) 0.085(10) 0.042(9) -0.015(7) -0.021(6) 0.043(7)
C86B 0.051(8) 0.102(10) 0.046(9) -0.004(7) -0.016(7) 0.056(8)
O88B 0.020(4) 0.039(5) 0.029(5) 0.005(4) -0.008(3) 0.014(4)
O89B 0.020(4) 0.024(5) 0.054(7) 0.007(4) -0.007(4) 0.012(4)

loop_
_atom_type_symbol
_atom_type_description
_atom_type_scat_dispersion_real
_atom_type_scat_dispersion_imag
_atom_type_scat_source
C C 0.0181 0.0091 'International Tables Vol C Tables 4.2.6.8 and 6.1.1.4'
Eu Eu -8.9294 11.1857 'International Tables Vol C Tables 4.2.6.8 and 6.1.1.4'
O O 0.0492 0.0322 'International Tables Vol C Tables 4.2.6.8 and 6.1.1.4'

loop_
_geom_angle_atom_site_label_1
_geom_angle_atom_site_label_2
_geom_angle_atom_site_label_3
_geom_angle
_geom_angle_site_symmetry_1
_geom_angle_site_symmetry_3
_geom_angle_publ_flag
O1A Eu1A Eu1A 29.51(5) 2_665 2_665 ?
O1A Eu1A Eu1A 89.51(5) . 2_665 ?
O1A Eu1A O1A 119.02(9) . 2_665 ?
O1A Eu1A O11A 82.2(4) 2_665 . ?
O1A Eu1A O11A 82.2(4) . . ?
O1A Eu1A Eu2A 134.44(8) . 2_665 ?
O1A Eu1A Eu2A 38.31(4) 2_665 2_665 ?
O1A Eu1A Eu2A 38.31(4) . . ?
O1A Eu1A Eu2A 134.44(8) 2_665 . ?
O1A Eu1A Eu3A 89.89(6) . 3_674 ?
O1A Eu1A Eu3A 89.89(6) 2_665 3_674 ?
O1A Eu1A O12 60.53(7) 2_665 . ?
O1A Eu1A O12 60.53(7) . . ?
O1A Eu1A O22 121.48(14) . 6_565 ?
O1A Eu1A O22 58.92(13) . . ?
O1A Eu1A O22 121.48(14) 2_665 . ?
O1A Eu1A O22 58.92(13) 2_665 6_565 ?
O1A Eu1A O88A 80.0(5) . . ?
O1A Eu1A O88A 80.0(5) 2_665 6_565 ?
O1A Eu1A O88A 157.2(5) 2_665 . ?
O1A Eu1A O88A 157.2(5) . 6_565 ?
O11A Eu1A Eu1A 76.4(7) . 2_665 ?
O11A Eu1A Eu2A 117.4(2) . . ?
O11A Eu1A Eu2A 117.4(2) . 2_665 ?
O11A Eu1A Eu3A 164.2(8) . 3_674 ?
O11A Eu1A O12 88.6(9) . . ?
O11A Eu1A O22 140.4(3) . 6_565 ?
O11A Eu1A O22 140.4(3) . . ?
Eu2A Eu1A Eu1A 111.11(3) . 2_665 ?
Eu2A Eu1A Eu1A 59.91(3) 2_665 2_665 ?
Eu2A Eu1A Eu2A 118.98(8) . 2_665 ?
Eu2A Eu1A Eu3A 59.92(4) . 3_674 ?
Eu2A Eu1A Eu3A 59.92(4) 2_665 3_674 ?
Eu3A Eu1A Eu1A 89.98(3) 3_674 2_665 ?
O12 Eu1A Eu1A 32.98(15) . 2_665 ?
O12 Eu1A Eu2A 78.26(19) . . ?
O12 Eu1A Eu2A 78.26(19) . 2_665 ?
O12 Eu1A Eu3A 75.6(4) . 3_674 ?
O12 Eu1A O22 79.1(3) . 6_565 ?
O12 Eu1A O22 79.1(3) . . ?
O22 Eu1A Eu1A 72.91(12) 6_565 2_665 ?
O22 Eu1A Eu1A 107.98(11) . 2_665 ?
O22 Eu1A Eu2A 96.89(14) 6_565 . ?
O22 Eu1A Eu2A 23.32(14) . . ?
O22 Eu1A Eu2A 23.32(14) 6_565 2_665 ?
O22 Eu1A Eu2A 96.89(14) . 2_665 ?
O22 Eu1A Eu3A 37.06(13) . 3_674 ?
O22 Eu1A Eu3A 37.06(13) 6_565 3_674 ?
O22 Eu1A O22 74.1(3) . 6_565 ?
O88A Eu1A Eu1A 108.6(5) 6_565 2_665 ?
O88A Eu1A Eu1A 162.8(5) . 2_665 ?
O88A Eu1A O11A 88.7(8) . . ?
O88A Eu1A O11A 88.7(8) 6_565 . ?
O88A Eu1A Eu2A 68.2(5) 6_565 2_665 ?
O88A Eu1A Eu2A 136.4(5) . 2_665 ?
O88A Eu1A Eu2A 68.2(5) . . ?
O88A Eu1A Eu2A 136.4(5) 6_565 . ?
O88A Eu1A Eu3A 103.4(5) 6_565 3_674 ?
O88A Eu1A Eu3A 103.4(5) . 3_674 ?
O88A Eu1A O12 140.4(5) . . ?
O88A Eu1A O12 140.4(5) 6_565 . ?
O88A Eu1A O22 124.2(5) 6_565 . ?
O88A Eu1A O22 78.2(5) 6_565 6_565 ?
O88A Eu1A O22 124.2(5) . 6_565 ?
O88A Eu1A O22 78.2(5) . . ?
O88A Eu1A O88A 79.0(10) . 6_565 ?
Eu1A O1A Eu1A 120.99(9) . 3_565 ?
Eu1A O1A Eu2A 108.59(6) . . ?
Eu1A O1A Eu2A 108.59(6) 3_565 . ?
Eu4 O11A Eu1A 148.6(17) . . ?
O1A Eu2A Eu1A 33.10(4) . . ?
O1A Eu2A Eu3A 85.89(5) . 3_674 ?
O1A Eu2A Eu3A 85.89(5) . 2_654 ?
O21A Eu2A Eu1A 135.2(12) . . ?
O21A Eu2A O1A 130.6(17) . . ?
O21A Eu2A Eu3A 134.6(12) . 2_654 ?
O21A Eu2A Eu3A 134.6(12) . 3_674 ?
O21A Eu2A O3A 129.7(17) . 2_654 ?
Eu3A Eu2A Eu1A 90.27(6) 2_654 . ?
Eu3A Eu2A Eu1A 60.14(4) 3_674 . ?
Eu3A Eu2A Eu3A 60.15(6) 2_654 3_674 ?
O3A Eu2A Eu1A 85.88(5) 2_654 . ?
O3A Eu2A O1A 99.72(8) 2_654 . ?
O3A Eu2A Eu3A 33.08(4) 2_654 2_654 ?
O3A Eu2A Eu3A 33.08(4) 2_654 3_674 ?
O22 Eu2A Eu1A 30.5(2) . . ?
O22 Eu2A Eu1A 77.61(16) 4_665 . ?
O22 Eu2A O1A 60.6(2) . . ?
O22 Eu2A O1A 60.6(2) 4_665 . ?
O22 Eu2A O21A 139.79(13) . . ?
O22 Eu2A O21A 139.79(13) 4_665 . ?
O22 Eu2A Eu3A 30.4(2) . 3_674 ?
O22 Eu2A Eu3A 30.4(2) 4_665 2_654 ?
O22 Eu2A Eu3A 77.54(16) . 2_654 ?
O22 Eu2A Eu3A 77.54(16) 4_665 3_674 ?
O22 Eu2A O3A 60.46(19) . 2_654 ?
O22 Eu2A O3A 60.46(19) 4_665 2_654 ?
O22 Eu2A O22 80.4(3) 4_665 . ?
O22 Eu2A O78A 134.8(6) . 2_654 ?
O22 Eu2A O78A 82.9(6) 4_665 2_654 ?
O22 Eu2A O78A 134.8(6) 4_665 5_654 ?
O22 Eu2A O78A 82.9(6) . 5_654 ?
O22 Eu2A O89A 82.9(5) . 4_665 ?
O22 Eu2A O89A 134.9(6) 4_665 4_665 ?
O22 Eu2A O89A 134.9(6) . . ?
O22 Eu2A O89A 82.9(5) 4_665 . ?
O78A Eu2A Eu1A 157.5(6) 2_654 . ?
O78A Eu2A Eu1A 106.4(5) 5_654 . ?
O78A Eu2A O1A 139.1(5) 2_654 . ?
O78A Eu2A O1A 139.1(5) 5_654 . ?
O78A Eu2A O21A 67.3(13) 2_654 . ?
O78A Eu2A O21A 67.3(13) 5_654 . ?
O78A Eu2A Eu3A 67.3(6) 2_654 2_654 ?
O78A Eu2A Eu3A 104.8(6) 5_654 2_654 ?
O78A Eu2A Eu3A 104.8(6) 2_654 3_674 ?
O78A Eu2A Eu3A 67.3(5) 5_654 3_674 ?
O78A Eu2A O3A 74.7(6) 5_654 2_654 ?
O78A Eu2A O3A 74.7(6) 2_654 2_654 ?
O78A Eu2A O78A 79.7(11) 2_654 5_654 ?
O89A Eu2A Eu1A 67.3(5) 4_665 . ?
O89A Eu2A Eu1A 104.9(6) . . ?
O89A Eu2A O1A 74.7(6) . . ?
O89A Eu2A O1A 74.7(6) 4_665 . ?
O89A Eu2A O21A 67.9(13) 4_665 . ?
O89A Eu2A O21A 67.9(13) . . ?
O89A Eu2A Eu3A 106.3(5) 4_665 3_674 ?
O89A Eu2A Eu3A 106.3(5) . 2_654 ?
O89A Eu2A Eu3A 157.5(5) . 3_674 ?
O89A Eu2A Eu3A 157.5(5) 4_665 2_654 ?
O89A Eu2A O3A 138.9(5) . 2_654 ?
O89A Eu2A O3A 138.9(5) 4_665 2_654 ?
O89A Eu2A O78A 83.5(8) . 2_654 ?
O89A Eu2A O78A 83.5(8) 4_665 5_654 ?
O89A Eu2A O78A 135.2(7) 4_665 2_654 ?
O89A Eu2A O78A 135.2(7) . 5_654 ?
O89A Eu2A O89A 79.9(10) 4_665 . ?
Eu1A Eu3A Eu3A 90.02(3) 2_766 3_775 ?
Eu2A Eu3A Eu1A 59.94(4) 3_666 2_766 ?
Eu2A Eu3A Eu1A 59.94(4) 2_766 2_766 ?
Eu2A Eu3A Eu2A 119.00(8) 2_766 3_666 ?
Eu2A Eu3A Eu3A 59.92(3) 2_766 3_775 ?
Eu2A Eu3A Eu3A 111.13(3) 3_666 3_775 ?
O3A Eu3A Eu1A 89.88(6) 3_775 2_766 ?
O3A Eu3A Eu1A 89.88(6) . 2_766 ?
O3A Eu3A Eu2A 134.47(8) . 2_766 ?
O3A Eu3A Eu2A 38.27(4) 3_775 2_766 ?
O3A Eu3A Eu2A 38.27(4) . 3_666 ?
O3A Eu3A Eu2A 134.47(8) 3_775 3_666 ?
O3A Eu3A Eu3A 89.55(5) . 3_775 ?
O3A Eu3A Eu3A 29.55(5) 3_775 3_775 ?
O3A Eu3A O3A 119.10(9) . 3_775 ?
O3A Eu3A O31A 82.0(4) . . ?
O3A Eu3A O31A 82.0(4) 3_775 . ?
O3A Eu3A O22 121.52(15) 3_775 5_656 ?
O3A Eu3A O22 58.85(14) . 5_656 ?
O3A Eu3A O22 58.85(14) 3_775 2_766 ?
O3A Eu3A O22 121.52(15) . 2_766 ?
O3A Eu3A O32 60.58(7) . . ?
O3A Eu3A O32 60.58(7) 3_775 . ?
O3A Eu3A O79A 80.9(6) . . ?
O3A Eu3A O79A 80.9(6) 3_775 4_775 ?
O3A Eu3A O79A 156.7(6) 3_775 . ?
O3A Eu3A O79A 156.7(6) . 4_775 ?
O31A Eu3A Eu1A 163.8(8) . 2_766 ?
O31A Eu3A Eu2A 117.3(2) . 3_666 ?
O31A Eu3A Eu2A 117.3(2) . 2_766 ?
O31A Eu3A Eu3A 76.0(7) . 3_775 ?
O31A Eu3A O22 140.2(3) . 5_656 ?
O31A Eu3A O22 140.2(3) . 2_766 ?
O31A Eu3A O32 88.2(9) . . ?
O22 Eu3A Eu1A 37.11(14) 2_766 2_766 ?
O22 Eu3A Eu1A 37.11(14) 5_656 2_766 ?
O22 Eu3A Eu2A 23.28(15) 5_656 3_666 ?
O22 Eu3A Eu2A 23.28(15) 2_766 2_766 ?
O22 Eu3A Eu2A 96.95(15) 2_766 3_666 ?
O22 Eu3A Eu2A 96.95(15) 5_656 2_766 ?
O22 Eu3A Eu3A 108.03(11) 5_656 3_775 ?
O22 Eu3A Eu3A 72.92(12) 2_766 3_775 ?
O22 Eu3A O22 74.2(3) 2_766 5_656 ?
O32 Eu3A Eu1A 75.6(4) . 2_766 ?
O32 Eu3A Eu2A 78.24(19) . 3_666 ?
O32 Eu3A Eu2A 78.24(19) . 2_766 ?
O32 Eu3A Eu3A 33.01(16) . 3_775 ?
O32 Eu3A O22 79.0(3) . 5_656 ?
O32 Eu3A O22 79.0(3) . 2_766 ?
O79A Eu3A Eu1A 102.8(7) 4_775 2_766 ?
O79A Eu3A Eu1A 102.8(7) . 2_766 ?
O79A Eu3A Eu2A 68.5(6) . 3_666 ?
O79A Eu3A Eu2A 135.2(6) 4_775 3_666 ?
O79A Eu3A Eu2A 135.2(6) . 2_766 ?
O79A Eu3A Eu2A 68.5(6) 4_775 2_766 ?
O79A Eu3A Eu3A 109.6(6) 4_775 3_775 ?
O79A Eu3A Eu3A 163.9(6) . 3_775 ?
O79A Eu3A O31A 89.8(9) 4_775 . ?
O79A Eu3A O31A 89.8(9) . . ?
O79A Eu3A O22 123.1(7) 4_775 5_656 ?
O79A Eu3A O22 78.0(7) 4_775 2_766 ?
O79A Eu3A O22 123.1(7) . 2_766 ?
O79A Eu3A O22 78.0(7) . 5_656 ?
O79A Eu3A O32 141.3(6) . . ?
O79A Eu3A O32 141.3(6) 4_775 . ?
O79A Eu3A O79A 77.3(12) 4_775 . ?
Eu3A O3A Eu2A 108.65(6) 2_755 3_666 ?
Eu3A O3A Eu2A 108.65(6) . 3_666 ?
Eu3A O3A Eu3A 120.89(9) . 2_755 ?
Eu5 O31A Eu3A 149.3(18) . . ?
Eu1A Eu4 Eu1A 53.4(5) 3_565 . ?
Eu1A Eu4 Eu1A 53.4(5) 2_665 3_565 ?
Eu1A Eu4 Eu1A 53.4(5) 2_665 . ?
O11A Eu4 Eu1A 67.0(12) 2_665 3_565 ?
O11A Eu4 Eu1A 67.0(12) 2_665 . ?
O11A Eu4 Eu1A 67.0(12) 3_565 2_665 ?
O11A Eu4 Eu1A 67.0(12) 3_565 . ?
O11A Eu4 Eu1A 67.0(12) . 2_665 ?
O11A Eu4 Eu1A 15.9(9) 2_665 2_665 ?
O11A Eu4 Eu1A 15.9(9) 3_565 3_565 ?
O11A Eu4 Eu1A 67.0(12) . 3_565 ?
O11A Eu4 Eu1A 15.9(9) . . ?
O11A Eu4 O11A 78.9(17) 2_665 3_565 ?
O11A Eu4 O11A 78.9(17) 2_665 . ?
O11A Eu4 O11A 78.9(17) 3_565 . ?
Eu3A Eu5 Eu3A 53.5(5) . 2_755 ?
Eu3A Eu5 Eu3A 53.5(5) 3_775 2_755 ?
Eu3A Eu5 Eu3A 53.5(5) . 3_775 ?
O31A Eu5 Eu3A 66.9(12) 3_775 . ?
O31A Eu5 Eu3A 66.9(12) 2_755 3_775 ?
O31A Eu5 Eu3A 66.9(12) 3_775 2_755 ?
O31A Eu5 Eu3A 66.9(12) . 2_755 ?
O31A Eu5 Eu3A 15.6(9) 2_755 2_755 ?
O31A Eu5 Eu3A 66.9(12) 2_755 . ?
O31A Eu5 Eu3A 15.6(9) . . ?
O31A Eu5 Eu3A 15.6(9) 3_775 3_775 ?
O31A Eu5 Eu3A 66.9(12) . 3_775 ?
O31A Eu5 O31A 78.5(18) . 2_755 ?
O31A Eu5 O31A 78.5(18) . 3_775 ?
O31A Eu5 O31A 78.5(18) 3_775 2_755 ?
Eu1B Eu1B Eu2B 111.501(19) 3_565 . ?
Eu1B Eu1B Eu2B 60.240(19) 3_565 3_565 ?
O1B Eu1B Eu1B 90.49(5) . 3_565 ?
O1B Eu1B O11B 88.5(4) . . ?
O1B Eu1B Eu2B 38.09(5) . . ?
O1B Eu1B Eu2B 135.63(6) . 3_565 ?
O1B Eu1B O12 61.54(7) . . ?
O1B Eu1B O22 64.93(15) . . ?
O1B Eu1B O89B 79.1(3) . . ?
O1B Eu1B O89B 156.8(3) . 4_665 ?
O11B Eu1B Eu1B 87.6(7) . 3_565 ?
O11B Eu1B Eu2B 119.72(9) . 3_565 ?
O11B Eu1B Eu2B 119.72(9) . . ?
Eu2B Eu1B Eu2B 119.28(4) . 3_565 ?
O12 Eu1B Eu1B 32.99(15) . 3_565 ?
O12 Eu1B O11B 101.7(9) . . ?
O12 Eu1B Eu2B 78.63(19) . 3_565 ?
O12 Eu1B Eu2B 78.63(19) . . ?
O12 Eu1B O22 82.3(3) . 4_665 ?
O12 Eu1B O22 82.3(3) . . ?
O22 Eu1B Eu1B 109.56(11) . 3_565 ?
O22 Eu1B Eu1B 78.56(13) 4_665 3_565 ?
O22 Eu1B O11B 147.69(15) . . ?
O22 Eu1B O11B 147.69(15) 4_665 . ?
O22 Eu1B Eu2B 28.93(14) 4_665 3_565 ?
O22 Eu1B Eu2B 92.57(14) 4_665 . ?
O22 Eu1B Eu2B 92.57(14) . 3_565 ?
O22 Eu1B Eu2B 28.93(14) . . ?
O22 Eu1B O22 64.4(3) 4_665 . ?
O89B Eu1B Eu1B 108.9(3) 4_665 3_565 ?
O89B Eu1B Eu1B 163.8(3) . 3_565 ?
O89B Eu1B O11B 79.9(7) 4_665 . ?
O89B Eu1B O11B 79.9(7) . . ?
O89B Eu1B Eu2B 135.3(3) . 3_565 ?
O89B Eu1B Eu2B 135.3(3) 4_665 . ?
O89B Eu1B Eu2B 67.1(3) 4_665 3_565 ?
O89B Eu1B Eu2B 67.1(3) . . ?
O89B Eu1B O12 140.4(3) . . ?
O89B Eu1B O12 140.4(3) 4_665 . ?
O89B Eu1B O22 117.3(4) 4_665 . ?
O89B Eu1B O22 77.3(4) . . ?
O89B Eu1B O89B 79.2(6) . 4_665 ?
Eu1B O1B Eu2B 108.88(6) . . ?
O1B Eu2B Eu1B 33.03(3) . . ?
O1B Eu2B O21B 130.0(15) . . ?
O21B Eu2B Eu1B 135.3(10) . . ?
Eu3B Eu2B Eu1B 89.56(3) 3_674 . ?
O22 Eu2B Eu1B 30.90(18) . . ?
O22 Eu2B Eu1B 79.24(14) 6_565 . ?
O22 Eu2B O1B 61.90(17) . . ?
O22 Eu2B O1B 61.90(17) 6_565 . ?
O22 Eu2B O21B 137.44(11) . . ?
O22 Eu2B O21B 137.44(12) 6_565 . ?
O22 Eu2B Eu3B 79.20(13) . 3_674 ?
O22 Eu2B Eu3B 30.79(17) 6_565 3_674 ?
O22 Eu2B O22 85.1(2) 6_565 . ?
O22 Eu2B O79B 80.9(4) 6_565 3_674 ?
O22 Eu2B O79B 138.4(3) . 3_674 ?
O22 Eu2B O79B 80.9(4) . 5_654 ?
O22 Eu2B O79B 138.4(3) 6_565 5_654 ?
O22 Eu2B O88B 138.4(4) 6_565 . ?
O22 Eu2B O88B 138.4(4) . 6_565 ?
O22 Eu2B O88B 81.0(3) . . ?
O22 Eu2B O88B 81.0(3) 6_565 6_565 ?
O79B Eu2B Eu1B 158.3(3) 3_674 . ?
O79B Eu2B Eu1B 105.3(3) 5_654 . ?
O79B Eu2B O1B 137.5(3) 3_674 . ?
O79B Eu2B O1B 137.5(3) 5_654 . ?
O79B Eu2B O21B 66.3(10) 5_654 . ?
O79B Eu2B O21B 66.3(10) 3_674 . ?
O79B Eu2B O79B 84.1(7) 3_674 5_654 ?
O88B Eu2B Eu1B 107.6(3) 6_565 . ?
O88B Eu2B Eu1B 68.9(3) . . ?
O88B Eu2B O1B 77.0(3) 6_565 . ?
O88B Eu2B O1B 77.0(3) . . ?
O88B Eu2B O21B 66.5(11) . . ?
O88B Eu2B O21B 66.5(11) 6_565 . ?
O88B Eu2B O79B 77.5(5) . 5_654 ?
O88B Eu2B O79B 132.8(4) 6_565 5_654 ?
O88B Eu2B O88B 83.9(6) . 6_565 ?
Eu1B Eu3B Eu2B 60.03(2) 3_666 2_766 ?
Eu2B Eu3B Eu2B 119.31(4) 3_666 2_766 ?
Eu3B Eu3B Eu2B 111.502(19) 2_755 2_766 ?
O3B Eu3B Eu2B 38.13(5) . 2_766 ?
O3B Eu3B Eu3B 90.45(5) . 2_755 ?
O3B Eu3B O31B 88.8(4) . . ?
O3B Eu3B O22 120.36(14) . 3_666 ?
O3B Eu3B O32 61.51(8) . . ?
O3B Eu3B O78B 156.6(3) . 6 ?
O3B Eu3B O78B 79.6(3) . . ?
O31B Eu3B Eu2B 119.75(9) . 2_766 ?
O31B Eu3B Eu3B 88.1(7) . 2_755 ?
O22 Eu3B Eu1B 32.68(14) 3_666 3_666 ?
O22 Eu3B Eu1B 32.68(14) 5_656 3_666 ?
O22 Eu3B Eu2B 92.66(14) 3_666 2_766 ?
O22 Eu3B Eu2B 28.89(14) 3_666 3_666 ?
O22 Eu3B Eu2B 28.89(14) 5_656 2_766 ?
O22 Eu3B Eu2B 92.65(14) 5_656 3_666 ?
O22 Eu3B Eu3B 109.59(12) 5_656 2_755 ?
O22 Eu3B Eu3B 78.53(13) 3_666 2_755 ?
O22 Eu3B O31B 147.58(16) 5_656 . ?
O22 Eu3B O31B 147.58(15) 3_666 . ?
O22 Eu3B O22 64.6(3) 5_656 3_666 ?
O32 Eu3B Eu1B 75.5(4) . 3_666 ?
O32 Eu3B Eu2B 78.61(18) . 2_766 ?
O32 Eu3B Eu2B 78.61(19) . 3_666 ?
O32 Eu3B Eu3B 33.01(15) . 2_755 ?
O32 Eu3B O31B 102.2(9) . . ?
O32 Eu3B O22 82.3(3) . 5_656 ?
O32 Eu3B O22 82.3(3) . 3_666 ?
O78B Eu3B Eu2B 67.2(4) . 2_766 ?
O78B Eu3B Eu2B 134.6(4) 6 2_766 ?
O78B Eu3B Eu3B 109.4(3) 6 2_755 ?
O78B Eu3B Eu3B 164.6(4) . 2_755 ?
O78B Eu3B O31B 80.1(7) . . ?
O78B Eu3B O31B 80.1(7) 6 . ?
O78B Eu3B O22 116.6(4) . 3_666 ?
O78B Eu3B O22 76.9(4) 6 3_666 ?
O78B Eu3B O32 140.8(3) . . ?
O78B Eu3B O32 140.8(3) 6 . ?
O78B Eu3B O78B 78.3(7) . 6 ?
Eu3B O3B Eu2B 108.84(6) . 2_766 ?
Eu1A O12 Eu1A 114.0(3) 2_665 . ?
Eu1A O12 Eu1A 114.1(3) . 3_565 ?
Eu1A O12 Eu1A 114.0(3) 2_665 3_565 ?
Eu1B O12 Eu1B 114.0(3) 3_565 . ?
Eu2A O22 Eu1A 126.2(3) . . ?
Eu2A O22 Eu3A 126.3(3) . 3_674 ?
Eu3A O22 Eu1A 105.8(2) 3_674 . ?
Eu1B O22 Eu3A 141.89(19) . 3_674 ?
Eu2B O22 Eu3A 66.38(16) . 3_674 ?
Eu2B O22 Eu1B 120.2(3) . . ?
Eu3A O32 Eu3A 114.0(3) . 3_775 ?
Eu3A O32 Eu3A 114.0(3) 2_755 3_775 ?
Eu3A O32 Eu3A 114.0(3) . 2_755 ?
Eu3B O32 Eu3A 57.91(11) . 2_755 ?
Eu3B O32 Eu3A 57.91(11) 2_755 2_755 ?
Eu3B O32 Eu3B 114.0(3) . 2_755 ?
C2 C1 C6 121.1(14) . 5_655 ?
C1 C2 C3 122.0(13) . . ?
C2 C3 C4 118.5(12) . . ?
C7 C3 C2 123.0(11) . . ?
C7 C3 C4 118.5(12) . . ?
C3 C4 C3 120.8(16) . 5_655 ?
C3 C4 C5 119.6(8) . . ?
C3 C4 C5 119.6(8) 5_655 . ?
C6 C5 C4 120.0(8) 5_655 . ?
C6 C5 C4 120.0(8) . . ?
C6 C5 C6 120.0(16) 5_655 . ?
C1 C6 C5 118.8(11) 5_655 . ?
C8 C6 C1 121.8(11) . 5_655 ?
C8 C6 C5 119.3(12) . . ?
C3 C7 C71 121.6(9) . . ?
C9 C7 C3 119.8(12) . . ?
C9 C7 C71 118.6(10) . . ?
C6 C8 C81 122.3(9) . . ?
C10 C8 C6 119.0(12) . . ?
C10 C8 C81 118.7(10) . . ?
C7 C9 C7 122.6(17) . 5_655 ?
C8 C10 C8 123.2(17) 5_655 . ?
C7 C71 C76A 122.5(17) . . ?
C72A C71 C7 118.8(17) . . ?
C72A C71 C76A 119(2) . . ?
C72B C71 C7 120.9(13) . . ?
C76B C71 C7 119.9(13) . . ?
C76B C71 C72B 119.2(16) . . ?
C73A C74 C77 119.0(18) . . ?
C75A C74 C77 118.2(18) . . ?
C75A C74 C73A 123(2) . . ?
C73B C74 C77 119.1(14) . . ?
C73B C74 C75B 119.7(16) . . ?
C75B C74 C77 121.2(13) . . ?
O78A C77 C74 111.0(13) . . ?
O79A C77 C74 122.0(16) . . ?
O79A C77 O78A 125.0(16) . . ?
O78B C77 C74 122.6(14) . . ?
O78B C77 O79B 125.8(12) . . ?
O79B C77 C74 111.4(11) . . ?
C71 C72A C73A 119(4) . . ?
C74 C73A C72A 119(4) . . ?
C76A C75A C74 119(4) . . ?
C75A C76A C71 122(4) . . ?
C77 O78A Eu2A 136.5(13) . 3_666 ?
C77 O79A Eu3A 140.8(17) . . ?
C71 C72B C73B 117(2) . . ?
C74 C73B C72B 123(2) . . ?
C76B C75B C74 115(2) . . ?
C71 C76B C75B 126(2) . . ?
C77 O78B Eu3B 142.8(11) . . ?
C77 O79B Eu2B 134.9(9) . 2_766 ?
C8 C81 C82A 122.1(17) . . ?
C86A C81 C8 118.4(18) . . ?
C86A C81 C82A 120(2) . . ?
C82B C81 C8 119.7(13) . . ?
C82B C81 C86B 119.8(17) . . ?
C86B C81 C8 120.5(13) . . ?
C83A C84 C87 118.1(19) . . ?
C85A C84 C87 119.5(18) . . ?
C85A C84 C83A 122(2) . . ?
C83B C84 C87 122.3(13) . . ?
C85B C84 C87 118.7(14) . . ?
C85B C84 C83B 119.0(16) . . ?
O88A C87 C84 124.3(14) . . ?
O88A C87 O89A 122.3(16) . 4_665 ?
O89A C87 C84 111.2(12) 4_665 . ?
O88B C87 C84 111.7(11) . . ?
O89B C87 C84 123.9(13) . . ?
O89B C87 O88B 124.1(12) . . ?
C83A C82A C81 120(4) . . ?
C82A C83A C84 120(4) . . ?
C84 C85A C86A 119(4) . . ?
C81 C86A C85A 119(4) . . ?
C87 O88A Eu1A 143.2(15) . . ?
C87 O89A Eu2A 137.2(13) 4_665 . ?
C81 C82B C83B 125(2) . . ?
C82B C83B C84 116(2) . . ?
C84 C85B C86B 124(2) . . ?
C81 C86B C85B 116(2) . . ?
C87 O88B Eu2B 135.5(8) . . ?
C87 O89B Eu1B 144.1(11) . . ?

loop_
_geom_bond_atom_site_label_1
_geom_bond_atom_site_label_2
_geom_bond_distance
_geom_bond_site_symmetry_2
_geom_bond_publ_flag
Eu1A Eu1A 3.999(3) 2_665 ?
Eu1A O1A 2.2974(12) . ?
Eu1A O1A 2.2974(12) 2_665 ?
Eu1A O11A 2.343(17) . ?
Eu1A Eu2A 3.987(2) . ?
Eu1A Eu2A 3.987(2) 2_665 ?
Eu1A Eu3A 3.995(3) 3_674 ?
Eu1A O12 2.383(5) . ?
Eu1A O22 2.506(7) 6_565 ?
Eu1A O22 2.506(7) . ?
Eu1A O88A 2.311(19) . ?
Eu1A O88A 2.311(19) 6_565 ?
O1A Eu2A 2.608(2) . ?
O11A Eu4 2.28(4) . ?
Eu2A O21A 2.56(5) . ?
Eu2A Eu3A 3.987(2) 3_674 ?
Eu2A Eu3A 3.987(2) 2_654 ?
Eu2A O3A 2.606(2) 2_654 ?
Eu2A O22 1.956(5) 4_665 ?
Eu2A O22 1.956(5) . ?
Eu2A O78A 2.34(2) 2_654 ?
Eu2A O78A 2.34(2) 5_654 ?
Eu2A O89A 2.33(2) 4_665 ?
Eu2A O89A 2.33(2) . ?
Eu3A Eu3A 3.996(3) 3_775 ?
Eu3A O3A 2.2966(12) . ?
Eu3A O3A 2.2966(12) 3_775 ?
Eu3A O31A 2.339(18) . ?
Eu3A O22 2.503(6) 5_656 ?
Eu3A O22 2.503(6) 2_766 ?
Eu3A O32 2.383(5) . ?
Eu3A O79A 2.34(2) . ?
Eu3A O79A 2.34(2) 4_775 ?
O31A Eu5 2.26(4) . ?
Eu1B Eu1B 3.959(2) 3_565 ?
Eu1B O1B 2.2974(12) . ?
Eu1B O11B 2.380(17) . ?
Eu1B Eu2B 3.9885(11) . ?
Eu1B Eu2B 3.9886(11) 3_565 ?
Eu1B O12 2.360(4) . ?
Eu1B O22 2.369(6) 4_665 ?
Eu1B O22 2.369(6) . ?
Eu1B O89B 2.324(12) . ?
Eu1B O89B 2.324(12) 4_665 ?
O1B Eu2B 2.601(2) . ?
Eu2B O21B 3.03(5) . ?
Eu2B Eu3B 3.9878(11) 3_674 ?
Eu2B O22 2.232(5) 6_565 ?
Eu2B O22 2.232(5) . ?
Eu2B O79B 2.349(12) 3_674 ?
Eu2B O79B 2.349(12) 5_654 ?
Eu2B O88B 2.341(12) 6_565 ?
Eu2B O88B 2.341(12) . ?
Eu3B Eu3B 3.960(2) 2_755 ?
Eu3B O3B 2.2966(12) . ?
Eu3B O31B 2.382(17) . ?
Eu3B O22 2.365(6) 5_656 ?
Eu3B O22 2.365(6) 3_666 ?
Eu3B O32 2.361(4) . ?
Eu3B O78B 2.333(12) 6 ?
Eu3B O78B 2.333(12) . ?
C1 C2 1.370(13) . ?
C1 C6 1.425(17) 5_655 ?
C2 C3 1.427(17) . ?
C3 C4 1.435(15) . ?
C3 C7 1.400(17) . ?
C4 C5 1.439(16) . ?
C5 C6 1.434(14) . ?
C5 C6 1.434(14) 5_655 ?
C6 C8 1.407(17) . ?
C7 C9 1.392(14) . ?
C7 C71 1.480(16) . ?
C8 C10 1.395(14) . ?
C8 C81 1.487(16) . ?
C71 C72A 1.41(5) . ?
C71 C76A 1.48(4) . ?
C71 C72B 1.40(3) . ?
C71 C76B 1.30(3) . ?
C74 C77 1.519(15) . ?
C74 C73A 1.41(4) . ?
C74 C75A 1.40(4) . ?
C74 C73B 1.28(3) . ?
C74 C75B 1.47(3) . ?
C77 O78A 1.38(3) . ?
C77 O79A 1.14(3) . ?
C77 O78B 1.164(19) . ?
C77 O79B 1.352(19) . ?
C72A C73A 1.43(4) . ?
C75A C76A 1.32(5) . ?
C72B C73B 1.45(3) . ?
C75B C76B 1.38(3) . ?
C81 C82A 1.49(4) . ?
C81 C86A 1.38(5) . ?
C81 C82B 1.29(3) . ?
C81 C86B 1.39(3) . ?
C84 C87 1.500(15) . ?
C84 C83A 1.40(4) . ?
C84 C85A 1.39(4) . ?
C84 C83B 1.45(3) . ?
C84 C85B 1.27(3) . ?
C87 O88A 1.16(2) . ?
C87 O89A 1.39(2) 4_665 ?
C87 O88B 1.368(18) . ?
C87 O89B 1.170(18) . ?
C82A C83A 1.32(5) . ?
C85A C86A 1.45(4) . ?
C82B C83B 1.39(3) . ?
C85B C86B 1.45(3) . ?

loop_
_geom_torsion_atom_site_label_1
_geom_torsion_atom_site_label_2
_geom_torsion_atom_site_label_3
_geom_torsion_atom_site_label_4
_geom_torsion
_geom_torsion_site_symmetry_1
_geom_torsion_site_symmetry_2
_geom_torsion_site_symmetry_3
_geom_torsion_site_symmetry_4
_geom_torsion_publ_flag
C1 C2 C3 C4 0.3(15) . . . . ?
C1 C2 C3 C7 178.5(13) . . . . ?
C1 C6 C8 C10 -178(2) 5_655 . . . ?
C1 C6 C8 C81 4(3) 5_655 . . . ?
C2 C3 C4 C3 -179.1(16) . . . 5_655 ?
C2 C3 C4 C5 0(3) . . . . ?
C2 C3 C7 C9 -178.8(16) . . . . ?
C2 C3 C7 C71 2.4(19) . . . . ?
C3 C4 C5 C6 178(3) 5_655 . . 5_655 ?
C3 C4 C5 C6 1(3) 5_655 . . . ?
C3 C4 C5 C6 -178(3) . . . . ?
C3 C4 C5 C6 -1(3) . . . 5_655 ?
C3 C7 C9 C7 -2(4) . . . 5_655 ?
C3 C7 C71 C72A 120(2) . . . . ?
C3 C7 C71 C76A -63(2) . . . . ?
C3 C7 C71 C72B 58.5(18) . . . . ?
C3 C7 C71 C76B -123.7(18) . . . . ?
C4 C3 C7 C9 -1(3) . . . . ?
C4 C3 C7 C71 -179.4(16) . . . . ?
C4 C5 C6 C1 -2(3) . . . 5_655 ?
C4 C5 C6 C8 -177.8(18) . . . . ?
C5 C6 C8 C10 -2(3) . . . . ?
C5 C6 C8 C81 179.4(17) . . . . ?
C6 C1 C2 C3 0.5(12) 5_655 . . . ?
C6 C5 C6 C1 -178.8(17) 5_655 . . 5_655 ?
C6 C5 C6 C8 5(4) 5_655 . . . ?
C6 C8 C10 C8 -1(4) . . . 5_655 ?
C6 C8 C81 C82A -63(2) . . . . ?
C6 C8 C81 C86A 118(2) . . . . ?
C6 C8 C81 C82B -122.7(18) . . . . ?
C6 C8 C81 C86B 58(2) . . . . ?
C7 C3 C4 C3 3(3) . . . 5_655 ?
C7 C3 C4 C5 -178.3(17) . . . . ?
C7 C71 C72A C73A 180(2) . . . . ?
C7 C71 C76A C75A 178(3) . . . . ?
C7 C71 C72B C73B 179.0(15) . . . . ?
C7 C71 C76B C75B 177(2) . . . . ?
C8 C81 C82A C83A 179(2) . . . . ?
C8 C81 C86A C85A 179(2) . . . . ?
C8 C81 C82B C83B 177.5(18) . . . . ?
C8 C81 C86B C85B 178.5(16) . . . . ?
C9 C7 C71 C72A -59(2) . . . . ?
C9 C7 C71 C76A 118(2) . . . . ?
C9 C7 C71 C72B -120(2) . . . . ?
C9 C7 C71 C76B 57(2) . . . . ?
C10 C8 C81 C82A 118(2) . . . . ?
C10 C8 C81 C86A -61(2) . . . . ?
C10 C8 C81 C82B 59(2) . . . . ?
C10 C8 C81 C86B -121(2) . . . . ?
C71 C7 C9 C7 177.3(16) . . . 5_655 ?
C71 C72A C73A C74 -1(4) . . . . ?
C71 C72B C73B C74 2(3) . . . . ?
C74 C77 O78A Eu2A -177.1(17) . . . 3_666 ?
C74 C77 O79A Eu3A -167(2) . . . . ?
C74 C77 O78B Eu3B 164.7(13) . . . . ?
C74 C77 O79B Eu2B -175.3(10) . . . 2_766 ?
C74 C75A C76A C71 4(5) . . . . ?
C74 C75B C76B C71 6(3) . . . . ?
C77 C74 C73A C72A 180(2) . . . . ?
C77 C74 C75A C76A 179(3) . . . . ?
C77 C74 C73B C72B 178.4(18) . . . . ?
C77 C74 C75B C76B 178.1(17) . . . . ?
C72A C71 C76A C75A -4(4) . . . . ?
C73A C74 C77 O78A 124(2) . . . . ?
C73A C74 C77 O79A -72(3) . . . . ?
C73A C74 C75A C76A -2(4) . . . . ?
C75A C74 C77 O78A -57(2) . . . . ?
C75A C74 C77 O79A 107(3) . . . . ?
C75A C74 C73A C72A 0(4) . . . . ?
C76A C71 C72A C73A 2(3) . . . . ?
O78A C77 O79A Eu3A -5(4) . . . . ?
O79A C77 O78A Eu2A 19(4) . . . 3_666 ?
C72B C71 C76B C75B -5(3) . . . . ?
C73B C74 C77 O78B -114(2) . . . . ?
C73B C74 C77 O79B 60.9(19) . . . . ?
C73B C74 C75B C76B -2(3) . . . . ?
C75B C74 C77 O78B 66(2) . . . . ?
C75B C74 C77 O79B -119.2(17) . . . . ?
C75B C74 C73B C72B -2(3) . . . . ?
C76B C71 C72B C73B 1(3) . . . . ?
O78B C77 O79B Eu2B -1(3) . . . 2_766 ?
O79B C77 O78B Eu3B -9(3) . . . . ?
C81 C8 C10 C8 177.3(16) . . . 5_655 ?
C81 C82A C83A C84 3(4) . . . . ?
C81 C82B C83B C84 5(3) . . . . ?
C84 C87 O88A Eu1A -170.0(16) . . . . ?
C84 C87 O88B Eu2B -176.0(10) . . . . ?
C84 C87 O89B Eu1B 167.3(13) . . . . ?
C84 C85A C86A C81 1(5) . . . . ?
C84 C85B C86B C81 3(4) . . . . ?
C87 C84 C83A C82A -180(2) . . . . ?
C87 C84 C85A C86A 178(2) . . . . ?
C87 C84 C83B C82B 179.3(16) . . . . ?
C87 C84 C85B C86B 177.0(19) . . . . ?
C82A C81 C86A C85A 0(4) . . . . ?
C83A C84 C87 O88A 105(2) . . . . ?
C83A C84 C87 O89A -58(2) . . . 4_665 ?
C83A C84 C85A C86A 0(4) . . . . ?
C85A C84 C87 O88A -73(3) . . . . ?
C85A C84 C87 O89A 124(2) . . . 4_665 ?
C85A C84 C83A C82A -2(4) . . . . ?
C86A C81 C82A C83A -2(3) . . . . ?
O89A C87 O88A Eu1A -9(4) 4_665 . . . ?
C82B C81 C86B C85B -1(3) . . . . ?
C83B C84 C87 O88B -120.4(17) . . . . ?
C83B C84 C87 O89B 66(2) . . . . ?
C83B C84 C85B C86B -1(3) . . . . ?
C85B C84 C87 O88B 61.3(19) . . . . ?
C85B C84 C87 O89B -113(2) . . . . ?
C85B C84 C83B C82B -2(3) . . . . ?
C86B C81 C82B C83B -3(3) . . . . ?
O88B C87 O89B Eu1B -6(3) . . . . ?
O89B C87 O88B Eu2B -2(2) . . . . ?

loop_
_twin_individual_id
_twin_individual_mass_fraction_refined
1 0.517(11)
2 0.483(11)
